data_1521207
loop_
_publ_author_name
'Ikeda, T.'
'Izumi, F.'
'Miyazawa, K.'
'Santoro, A.'
'Huang, Q.'

_publ_section_title
;
 Structural study of the aluminophosphate (Al P O4)-5 by neutron powder
 diffraction
;
_journal_name_full 'Journal of Physics and Chemistry of Solids'
_journal_page_first 1531
_journal_page_last 1535
_journal_volume 60
_journal_year 1999
_chemical_formula_sum 'Al O4 P'
_chemical_name_systematic 'Al (P O4)'
_space_group_IT_number 34
_symmetry_space_group_name_Hall 'P 2 -2n'
_symmetry_space_group_name_H-M 'P n n 2'
_cell_angle_alpha 90
_cell_angle_beta 90
_cell_angle_gamma 90
_cell_formula_units_Z 24
_cell_length_a 13.7711
_cell_length_b 23.846
_cell_length_c 8.3769
_cell_volume 2750.854
_citation_journal_id_ASTM JPCSAW
_cod_data_source_file Ikeda_JPCSAW_1999_216.cif
_cod_data_source_block Al1O4P1
_cod_original_formula_sum 'Al1 O4 P1'
_cod_database_code 1521207

loop_
_symmetry_equiv_pos_as_xyz
x,y,z
-x,-y,z
-x+1/2,y+1/2,z+1/2
x+1/2,-y+1/2,z+1/2

loop_
_atom_site_label
_atom_site_type_symbol
_atom_site_fract_x
_atom_site_fract_y
_atom_site_fract_z
_atom_site_occupancy
_atom_site_U_iso_or_equiv
O11 O-2 0.824 0.393 0.99 1 0.0
O2 O-2 0.642 0.99 0.046 1 0.0
O22 O-2 0.369 0.788 0.466 1 0.0
O10 O-2 0.84 0.293 0.473 1 0.0
O8 O-2 0.8 0.392 0.513 1 0.0
O6 O-2 -0.01 0.413 0.024 1 0.0
P2 P+5 0.9 0.229 0.034 1 0.0
P3 P+5 0.77 0.335 0.549 1 0.0
O13 O-2 0.503 0.712 0.507 1 0.0
O5 O-2 0.929 0.247 0.225 1 0.0
O21 O-2 0.25 0.859 0.742 1 0.0
P1 P+5 0.894 0.442 0.062 1 0.0
O19 O-2 0.361 0.792 -0.058 1 0.0
P6 P+5 0.295 0.839 0.545 1 0.0
O20 O-2 0.324 0.899 0.493 1 0.0
O9 O-2 0.769 0.339 0.728 1 0.0
O1 O-2 0.001 0.21 0.492 1 0.0
Al5 Al+3 0.412 0.944 0.419 1 0.0
Al4 Al+3 0.29 0.835 0.92 1 0.0
O15 O-2 0.317 0.696 0.494 1 0.0
P5 P+5 0.386 0.739 0.038 1 0.0
O24 O-2 0.334 0.677 -0.012 1 0.0
O23 O-2 0.317 0.891 0.028 1 0.0
O18 O-2 0.487 0.922 0.994 1 0.0
Al3 Al+3 0.889 0.228 0.42 1 0.0
O16 O-2 0.432 0.9341 0.227 1 0.0
O3 O-2 0.814 0.185 0.508 1 0.0
O17 O-2 0.405 0.7305 0.23 1 0.0
Al6 Al+3 0.406 0.727 0.412 1 0.0
O12 O-2 0.807 0.191 0.933 1 0.0
Al2 Al+3 0.895 0.436 0.457 1 0.0
P4 P+5 0.391 0.941 0.067 1 0.0
O4 O-2 0.892 0.4615 0.257 1 0.0
O7 O-2 0.851 0.29 0.996 1 0.0
Al1 Al+3 0.775 0.339 0.9059 1 0.0
O14 O-2 0.136 0.499 -0.034 1 0.0
